data_7235572
loop_
_publ_author_name
'Ma, Yuchi'
'Liang, Jin'
'Zhao, Dongmei'
'Chen, Yue-Lei'
'Shen, Jingkang'
'Xiong, Bing'

_publ_section_title
;
 Condensed Fukui function predicts innate C--H radical functionalization
 sites on multi-nitrogen containing fused arenes
;
_journal_issue 33
_journal_name_full 'RSC Adv.'
_journal_page_first 17262
_journal_paper_doi 10.1039/C4RA01853B
_journal_volume 4
_journal_year 2014
_chemical_formula_sum 'C12 H17 N3'
_chemical_formula_weight 203.29
_space_group_IT_number 14
_space_group_name_Hall '-P 2yn'
_space_group_name_H-M_alt 'P 1 21/n 1'
_symmetry_space_group_name_H-M 'P 1 21/n 1'
_atom_sites_solution_hydrogens geom
_atom_sites_solution_primary direct
_atom_sites_solution_secondary difmap
_audit_creation_method SHELXL-97
_cell_angle_alpha 90.00
_cell_angle_beta 95.871(9)
_cell_angle_gamma 90.00
_cell_formula_units_Z 8
_cell_length_a 12.9851(18)
_cell_length_b 14.1460(19)
_cell_length_c 13.3141(19)
_cell_measurement_temperature 296(2)
_cell_volume 2432.8(6)
_computing_structure_refinement 'SHELXL-97 (Sheldrick, 2008)'
_computing_structure_solution 'SHELXS-97 (Sheldrick, 2008)'
_diffrn_ambient_temperature 296(2)
_diffrn_measured_fraction_theta_full 1.000
_diffrn_measured_fraction_theta_max 1.000
_diffrn_radiation_monochromator graphite
_diffrn_radiation_source 'fine-focus sealed tube'
_diffrn_radiation_type MoK\a
_diffrn_radiation_wavelength 0.71073
_diffrn_reflns_av_R_equivalents 0.0357
_diffrn_reflns_av_sigmaI/netI 0.0297
_diffrn_reflns_limit_h_max 15
_diffrn_reflns_limit_h_min -15
_diffrn_reflns_limit_k_max 16
_diffrn_reflns_limit_k_min -16
_diffrn_reflns_limit_l_max 15
_diffrn_reflns_limit_l_min -14
_diffrn_reflns_number 23913
_diffrn_reflns_theta_full 25.00
_diffrn_reflns_theta_max 25.00
_diffrn_reflns_theta_min 2.09
_exptl_absorpt_coefficient_mu 0.068
_exptl_absorpt_correction_T_max 0.9941
_exptl_absorpt_correction_T_min 0.9912
_exptl_crystal_density_diffrn 1.11
_exptl_crystal_density_method 'not measured'
_exptl_crystal_F_000 776
_exptl_crystal_size_max 0.15
_exptl_crystal_size_mid 0.10
_exptl_crystal_size_min 0.10
_refine_diff_density_max 0.525
_refine_diff_density_min -0.278
_refine_diff_density_rms 0.048
_refine_ls_extinction_method none
_refine_ls_goodness_of_fit_ref 1.030
_refine_ls_hydrogen_treatment mixed
_refine_ls_matrix_type full
_refine_ls_number_parameters 279
_refine_ls_number_reflns 4283
_refine_ls_number_restraints 2
_refine_ls_restrained_S_all 1.034
_refine_ls_R_factor_all 0.1122
_refine_ls_R_factor_gt 0.0801
_refine_ls_shift/su_max 0.017
_refine_ls_shift/su_mean 0.002
_refine_ls_structure_factor_coef Fsqd
_refine_ls_weighting_details 'calc w=1/[\s^2^(Fo^2^)+(0.2000P)^2^+0.5144P] where P=(Fo^2^+2Fc^2^)/3'
_refine_ls_weighting_scheme calc
_refine_ls_wR_factor_gt 0.2534
_refine_ls_wR_factor_ref 0.3010
_reflns_number_gt 2809
_reflns_number_total 4283
_reflns_threshold_expression >2sigma(I)
_cod_data_source_file c4ra01853b3.cif
_cod_data_source_block mo_2013449_0m
_cod_original_sg_symbol_H-M P21/n
_cod_original_formula_sum ' C12 H17 N3 '
_cod_database_code 7235572

loop_
_symmetry_equiv_pos_as_xyz
'x, y, z'
'-x+1/2, y+1/2, -z+1/2'
'-x, -y, -z'
'x-1/2, -y-1/2, z-1/2'

loop_
_atom_site_label
_atom_site_type_symbol
_atom_site_fract_x
_atom_site_fract_y
_atom_site_fract_z
_atom_site_U_iso_or_equiv
_atom_site_adp_type
_atom_site_occupancy
_atom_site_symmetry_multiplicity
_atom_site_calc_flag
_atom_site_refinement_flags
N3' N 0.61483(17) -0.04860(17) 0.20605(17) 0.0595(7) Uani 1 1 d .
N1 N 0.7257(2) 0.99021(18) 0.8479(2) 0.0740(8) Uani 1 1 d .
C7 C 0.7378(4) 0.7686(3) 0.5753(3) 0.1061(14) Uani 1 1 d .
H103 H 0.7799 0.7117 0.5698 0.127 Uiso 1 1 calc R
N2 N 0.76935(18) 0.83991(17) 0.88279(17) 0.0605(7) Uani 1 1 d .
C12' C 0.5145(4) 0.1276(4) 0.0858(4) 0.1362(19) Uani 1 1 d .
H12 H 0.5636 0.1692 0.0594 0.204 Uiso 1 1 calc R
H1 H 0.4468 0.1557 0.0766 0.204 Uiso 1 1 calc R
H3 H 0.5135 0.0683 0.0508 0.204 Uiso 1 1 calc R
C10' C 0.5444(3) 0.1119(2) 0.1948(3) 0.0756(9) Uani 1 1 d .
H4 H 0.4863 0.0776 0.2191 0.091 Uiso 1 1 calc R
C3' C 0.6348(2) 0.0459(2) 0.2108(2) 0.0626(8) Uani 1 1 d .
C2' C 0.5236(2) -0.0998(2) 0.1911(3) 0.0737(9) Uani 1 1 d .
H2' H 0.4565 -0.0764 0.1798 0.088 Uiso 1 1 calc R
C1' C 0.5534(3) -0.1907(3) 0.1967(3) 0.0897(11) Uani 1 1 d .
H2 H 0.5073 -0.2412 0.1897 0.108 Uiso 1 1 calc R
C6' C 0.6951(2) -0.1152(2) 0.2191(2) 0.0639(8) Uani 1 1 d .
N1' N 0.6585(2) -0.20172(19) 0.2136(2) 0.0835(9) Uani 1 1 d .
N2' N 0.7952(2) -0.0891(2) 0.2339(2) 0.0736(8) Uani 1 1 d .
C5' C 0.8149(3) 0.0027(3) 0.2379(3) 0.0772(9) Uani 1 1 d .
C4' C 0.7356(3) 0.0714(2) 0.2271(3) 0.0740(9) Uani 1 1 d .
H8 H 0.7529 0.1352 0.2313 0.089 Uiso 1 1 calc R
C7' C 0.9264(3) 0.0329(3) 0.2526(4) 0.1070(14) Uani 1 1 d D
H101 H 0.9229 0.1007 0.2672 0.128 Uiso 1 1 calc R
C11' C 0.5556(5) 0.1989(5) 0.2563(6) 0.177(3) Uani 1 1 d .
H100 H 0.5629 0.1825 0.3266 0.266 Uiso 1 1 calc R
H10 H 0.4953 0.2378 0.2417 0.266 Uiso 1 1 calc R
H9 H 0.6158 0.2330 0.2405 0.266 Uiso 1 1 calc R
C1 C 0.7472(3) 0.9769(3) 0.9495(3) 0.0804(10) Uani 1 1 d .
H1A H 0.7435 1.0248 0.9969 0.097 Uiso 1 1 calc R
C6 C 0.7404(2) 0.9063(2) 0.8079(2) 0.0605(7) Uani 1 1 d .
N3 N 0.7305(2) 0.88392(18) 0.70866(19) 0.0724(8) Uani 1 1 d .
C5 C 0.7490(3) 0.7953(2) 0.6854(2) 0.0741(9) Uani 1 1 d .
C8 C 0.7817(8) 0.8426(5) 0.5105(4) 0.213(4) Uani 1 1 d .
H27 H 0.7421 0.8997 0.5125 0.319 Uiso 1 1 calc R
H14 H 0.7787 0.8203 0.4422 0.319 Uiso 1 1 calc R
H28 H 0.8524 0.8550 0.5354 0.319 Uiso 1 1 calc R
C3 C 0.7883(2) 0.7477(2) 0.8592(2) 0.0659(8) Uani 1 1 d .
C4 C 0.7771(3) 0.7258(2) 0.7599(2) 0.0726(9) Uani 1 1 d .
H16 H 0.7881 0.6640 0.7400 0.087 Uiso 1 1 calc R
C10 C 0.8161(3) 0.6800(2) 0.9460(3) 0.0847(11) Uani 1 1 d .
H23 H 0.8577 0.7159 0.9985 0.102 Uiso 1 1 calc R
C11 C 0.7197(4) 0.6497(3) 0.9907(4) 0.1181(16) Uani 1 1 d .
H18 H 0.6816 0.7046 1.0077 0.177 Uiso 1 1 calc R
H17 H 0.7383 0.6131 1.0505 0.177 Uiso 1 1 calc R
H19 H 0.6777 0.6122 0.9425 0.177 Uiso 1 1 calc R
C12 C 0.8818(4) 0.5984(3) 0.9186(4) 0.1158(15) Uani 1 1 d .
H20 H 0.9078 0.5652 0.9788 0.174 Uiso 1 1 calc R
H21 H 0.9387 0.6216 0.8850 0.174 Uiso 1 1 calc R
H22 H 0.8407 0.5562 0.8744 0.174 Uiso 1 1 calc R
C2 C 0.7741(3) 0.8876(2) 0.9737(2) 0.0764(9) Uani 1 1 d .
H24 H 0.7920 0.8630 1.0379 0.092 Uiso 1 1 calc R
C8' C 0.9821(5) -0.0043(8) 0.3377(6) 0.242(5) Uani 1 1 d D
H10A H 0.9757 -0.0720 0.3370 0.363 Uiso 1 1 calc R
H10B H 0.9555 0.0204 0.3971 0.363 Uiso 1 1 calc R
H10C H 1.0537 0.0127 0.3382 0.363 Uiso 1 1 calc R
C9 C 0.6307(6) 0.7412(8) 0.5422(5) 0.233(5) Uani 1 1 d .
H10D H 0.5909 0.7966 0.5225 0.349 Uiso 1 1 calc R
H10E H 0.6011 0.7102 0.5966 0.349 Uiso 1 1 calc R
H10F H 0.6299 0.6989 0.4858 0.349 Uiso 1 1 calc R
C9' C 0.9732(5) 0.0291(10) 0.1628(6) 0.294(7) Uani 1 1 d D
H10G H 0.9207 0.0260 0.1066 0.441 Uiso 1 1 calc R
H10H H 1.0164 -0.0259 0.1631 0.441 Uiso 1 1 calc R
H10I H 1.0145 0.0847 0.1570 0.441 Uiso 1 1 calc R

loop_
_atom_site_aniso_label
_atom_site_aniso_U_11
_atom_site_aniso_U_22
_atom_site_aniso_U_33
_atom_site_aniso_U_23
_atom_site_aniso_U_13
_atom_site_aniso_U_12
N3' 0.0535(14) 0.0631(15) 0.0625(14) 0.0019(11) 0.0091(11) 0.0022(11)
N1 0.0760(18) 0.0668(16) 0.0797(19) -0.0035(13) 0.0099(14) 0.0038(13)
C7 0.155(4) 0.096(3) 0.064(2) -0.0060(19) -0.005(2) 0.021(3)
N2 0.0586(15) 0.0648(15) 0.0588(14) -0.0002(11) 0.0090(11) 0.0015(11)
C12' 0.129(4) 0.159(5) 0.119(4) 0.024(3) 0.005(3) 0.057(3)
C10' 0.068(2) 0.0631(19) 0.095(3) 0.0020(16) 0.0083(17) 0.0036(15)
C3' 0.0620(19) 0.0632(18) 0.0631(17) -0.0027(13) 0.0082(13) -0.0015(14)
C2' 0.0532(18) 0.072(2) 0.096(2) 0.0063(16) 0.0043(15) -0.0063(14)
C1' 0.071(2) 0.071(2) 0.126(3) 0.0031(19) 0.003(2) -0.0106(17)
C6' 0.0589(19) 0.0646(18) 0.0680(19) -0.0003(13) 0.0061(14) 0.0047(14)
N1' 0.0732(19) 0.0664(17) 0.110(2) 0.0010(15) 0.0036(15) 0.0050(13)
N2' 0.0553(16) 0.0844(19) 0.0807(18) 0.0007(13) 0.0047(12) 0.0076(13)
C5' 0.060(2) 0.086(2) 0.084(2) -0.0017(17) 0.0018(16) -0.0058(17)
C4' 0.065(2) 0.071(2) 0.085(2) -0.0012(16) 0.0018(16) -0.0039(16)
C7' 0.057(2) 0.105(3) 0.155(4) -0.002(3) -0.003(3) -0.0105(19)
C11' 0.139(5) 0.185(6) 0.197(6) -0.099(5) -0.034(4) 0.079(4)
C1 0.085(2) 0.077(2) 0.080(2) -0.0167(17) 0.0117(18) 0.0031(17)
C6 0.0532(17) 0.0637(17) 0.0652(18) 0.0018(14) 0.0087(13) 0.0028(13)
N3 0.0795(18) 0.0717(17) 0.0648(17) 0.0020(12) 0.0015(13) 0.0048(13)
C5 0.084(2) 0.075(2) 0.0626(18) -0.0054(15) 0.0064(16) 0.0022(16)
C8 0.404(13) 0.172(6) 0.070(3) -0.006(3) 0.066(5) -0.061(7)
C3 0.0679(19) 0.0643(18) 0.0657(18) 0.0000(14) 0.0082(14) 0.0019(14)
C4 0.086(2) 0.0655(18) 0.0670(19) -0.0048(15) 0.0091(16) 0.0080(15)
C10 0.113(3) 0.073(2) 0.066(2) 0.0038(16) -0.0001(19) 0.0042(19)
C11 0.146(4) 0.112(3) 0.100(3) 0.036(3) 0.028(3) -0.007(3)
C12 0.144(4) 0.095(3) 0.103(3) 0.011(2) -0.011(3) 0.032(3)
C2 0.089(2) 0.082(2) 0.0598(19) -0.0100(15) 0.0142(16) 0.0021(17)
C8' 0.109(5) 0.399(13) 0.198(8) 0.096(8) -0.081(5) -0.093(6)
C9 0.159(6) 0.409(14) 0.124(5) -0.124(7) -0.013(4) -0.050(7)
C9' 0.099(5) 0.63(2) 0.149(6) 0.026(9) 0.022(4) -0.146(8)

loop_
_atom_type_symbol
_atom_type_description
_atom_type_scat_dispersion_real
_atom_type_scat_dispersion_imag
_atom_type_scat_source
C C 0.0033 0.0016 'International Tables Vol C Tables 4.2.6.8 and 6.1.1.4'
H H 0.0000 0.0000 'International Tables Vol C Tables 4.2.6.8 and 6.1.1.4'
N N 0.0061 0.0033 'International Tables Vol C Tables 4.2.6.8 and 6.1.1.4'

loop_
_geom_angle_atom_site_label_1
_geom_angle_atom_site_label_2
_geom_angle_atom_site_label_3
_geom_angle
C3' N3' C2' 132.5(3)
C3' N3' C6' 121.2(2)
C2' N3' C6' 106.2(3)
C6 N1 C1 104.5(3)
C9 C7 C8 114.5(6)
C9 C7 C5 110.7(4)
C8 C7 C5 112.3(4)
C9 C7 H103 106.3
C8 C7 H103 106.3
C5 C7 H103 106.3
C3 N2 C2 132.3(3)
C3 N2 C6 121.3(2)
C2 N2 C6 106.4(3)
C10' C12' H12 109.5
C10' C12' H1 109.5
H12 C12' H1 109.5
C10' C12' H3 109.5
H12 C12' H3 109.5
H1 C12' H3 109.5
C11' C10' C12' 114.7(5)
C11' C10' C3' 114.2(3)
C12' C10' C3' 110.9(3)
C11' C10' H4 105.3
C12' C10' H4 105.3
C3' C10' H4 105.3
C4' C3' N3' 116.4(3)
C4' C3' C10' 126.0(3)
N3' C3' C10' 117.5(3)
C1' C2' N3' 104.8(3)
C1' C2' H2' 127.6
N3' C2' H2' 127.6
C2' C1' N1' 113.3(3)
C2' C1' H2 123.4
N1' C1' H2 123.4
N1' C6' N2' 127.1(3)
N1' C6' N3' 111.1(3)
N2' C6' N3' 121.8(3)
C6' N1' C1' 104.6(3)
C5' N2' C6' 117.1(3)
N2' C5' C4' 122.3(3)
N2' C5' C7' 117.7(3)
C4' C5' C7' 120.0(3)
C3' C4' C5' 121.1(3)
C3' C4' H8 119.5
C5' C4' H8 119.5
C8' C7' C9' 116.7(7)
C8' C7' C5' 114.4(5)
C9' C7' C5' 112.0(4)
C8' C7' H101 103.9
C9' C7' H101 103.9
C5' C7' H101 103.9
C10' C11' H100 109.5
C10' C11' H10 109.5
H100 C11' H10 109.5
C10' C11' H9 109.5
H100 C11' H9 109.5
H10 C11' H9 109.5
C2 C1 N1 113.0(3)
C2 C1 H1A 123.5
N1 C1 H1A 123.5
N1 C6 N3 126.8(3)
N1 C6 N2 110.9(3)
N3 C6 N2 122.2(3)
C5 N3 C6 116.8(3)
N3 C5 C4 122.3(3)
N3 C5 C7 117.7(3)
C4 C5 C7 120.0(3)
C7 C8 H27 109.5
C7 C8 H14 109.5
H27 C8 H14 109.5
C7 C8 H28 109.5
H27 C8 H28 109.5
H14 C8 H28 109.5
C4 C3 N2 116.0(3)
C4 C3 C10 126.5(3)
N2 C3 C10 117.4(3)
C3 C4 C5 121.4(3)
C3 C4 H16 119.3
C5 C4 H16 119.3
C12 C10 C11 113.2(4)
C12 C10 C3 113.4(3)
C11 C10 C3 109.8(3)
C12 C10 H23 106.7
C11 C10 H23 106.7
C3 C10 H23 106.7
C10 C11 H18 109.5
C10 C11 H17 109.5
H18 C11 H17 109.5
C10 C11 H19 109.5
H18 C11 H19 109.5
H17 C11 H19 109.5
C10 C12 H20 109.5
C10 C12 H21 109.5
H20 C12 H21 109.5
C10 C12 H22 109.5
H20 C12 H22 109.5
H21 C12 H22 109.5
C1 C2 N2 105.2(3)
C1 C2 H24 127.4
N2 C2 H24 127.4
C7' C8' H10A 109.5
C7' C8' H10B 109.5
H10A C8' H10B 109.5
C7' C8' H10C 109.5
H10A C8' H10C 109.5
H10B C8' H10C 109.5
C7 C9 H10D 109.5
C7 C9 H10E 109.5
H10D C9 H10E 109.5
C7 C9 H10F 109.5
H10D C9 H10F 109.5
H10E C9 H10F 109.5
C7' C9' H10G 109.5
C7' C9' H10H 109.5
H10G C9' H10H 109.5
C7' C9' H10I 109.5
H10G C9' H10I 109.5
H10H C9' H10I 109.5

loop_
_geom_bond_atom_site_label_1
_geom_bond_atom_site_label_2
_geom_bond_distance
N3' C3' 1.362(4)
N3' C2' 1.385(4)
N3' C6' 1.403(4)
N1 C6 1.322(4)
N1 C1 1.366(5)
C7 C9 1.468(8)
C7 C8 1.506(7)
C7 C5 1.505(5)
C7 H103 0.9800
N2 C3 1.370(4)
N2 C2 1.382(4)
N2 C6 1.393(4)
C12' C10' 1.480(6)
C12' H12 0.9600
C12' H1 0.9600
C12' H3 0.9600
C10' C11' 1.478(6)
C10' C3' 1.497(4)
C10' H4 0.9800
C3' C4' 1.353(4)
C2' C1' 1.343(5)
C2' H2' 0.9300
C1' N1' 1.368(5)
C1' H2 0.9300
C6' N1' 1.312(4)
C6' N2' 1.347(4)
N2' C5' 1.323(4)
C5' C4' 1.413(5)
C5' C7' 1.503(5)
C4' H8 0.9300
C7' C8' 1.385(8)
C7' C9' 1.396(8)
C7' H101 0.9800
C11' H100 0.9600
C11' H10 0.9600
C11' H9 0.9600
C1 C2 1.342(5)
C1 H1A 0.9300
C6 N3 1.353(4)
N3 C5 1.320(4)
C5 C4 1.417(4)
C8 H27 0.9600
C8 H14 0.9600
C8 H28 0.9600
C3 C4 1.351(4)
C3 C10 1.516(5)
C4 H16 0.9300
C10 C12 1.502(6)
C10 C11 1.502(6)
C10 H23 0.9800
C11 H18 0.9600
C11 H17 0.9600
C11 H19 0.9600
C12 H20 0.9600
C12 H21 0.9600
C12 H22 0.9600
C2 H24 0.9300
C8' H10A 0.9600
C8' H10B 0.9600
C8' H10C 0.9600
C9 H10D 0.9600
C9 H10E 0.9600
C9 H10F 0.9600
C9' H10G 0.9600
C9' H10H 0.9600
C9' H10I 0.9600

loop_
_geom_torsion_atom_site_label_1
_geom_torsion_atom_site_label_2
_geom_torsion_atom_site_label_3
_geom_torsion_atom_site_label_4
_geom_torsion
C2' N3' C3' C4' 179.8(3)
C6' N3' C3' C4' 0.9(4)
C2' N3' C3' C10' -1.8(5)
C6' N3' C3' C10' 179.3(3)
C11' C10' C3' C4' -36.9(6)
C12' C10' C3' C4' 94.6(5)
C11' C10' C3' N3' 144.9(5)
C12' C10' C3' N3' -83.6(4)
C3' N3' C2' C1' -178.5(3)
C6' N3' C2' C1' 0.4(3)
N3' C2' C1' N1' -0.4(4)
C3' N3' C6' N1' 178.7(3)
C2' N3' C6' N1' -0.4(3)
C3' N3' C6' N2' -1.9(4)
C2' N3' C6' N2' 179.0(3)
N2' C6' N1' C1' -179.2(3)
N3' C6' N1' C1' 0.1(4)
C2' C1' N1' C6' 0.2(5)
N1' C6' N2' C5' -179.3(3)
N3' C6' N2' C5' 1.4(4)
C6' N2' C5' C4' 0.0(5)
C6' N2' C5' C7' -178.9(3)
N3' C3' C4' C5' 0.4(5)
C10' C3' C4' C5' -177.9(3)
N2' C5' C4' C3' -0.9(5)
C7' C5' C4' C3' 178.0(4)
N2' C5' C7' C8' -56.1(8)
C4' C5' C7' C8' 125.0(7)
N2' C5' C7' C9' 79.7(8)
C4' C5' C7' C9' -99.2(7)
C6 N1 C1 C2 -0.4(4)
C1 N1 C6 N3 -178.8(3)
C1 N1 C6 N2 0.9(3)
C3 N2 C6 N1 179.7(3)
C2 N2 C6 N1 -1.1(3)
C3 N2 C6 N3 -0.6(4)
C2 N2 C6 N3 178.6(3)
N1 C6 N3 C5 -180.0(3)
N2 C6 N3 C5 0.3(4)
C6 N3 C5 C4 0.5(5)
C6 N3 C5 C7 179.7(3)
C9 C7 C5 N3 -87.8(6)
C8 C7 C5 N3 41.5(6)
C9 C7 C5 C4 91.4(6)
C8 C7 C5 C4 -139.3(5)
C2 N2 C3 C4 -179.1(3)
C6 N2 C3 C4 -0.1(4)
C2 N2 C3 C10 2.8(5)
C6 N2 C3 C10 -178.2(3)
N2 C3 C4 C5 0.9(5)
C10 C3 C4 C5 178.8(3)
N3 C5 C4 C3 -1.2(5)
C7 C5 C4 C3 179.6(3)
C4 C3 C10 C12 29.3(5)
N2 C3 C10 C12 -152.8(3)
C4 C3 C10 C11 -98.4(4)
N2 C3 C10 C11 79.5(4)
N1 C1 C2 N2 -0.3(4)
C3 N2 C2 C1 179.9(3)
C6 N2 C2 C1 0.8(3)
